data_7003238
loop_
_publ_author_name
'Lazarides, Theodore'
'Adams, Harry'
'Sykes, Daniel'
'Faulkner, Stephen'
'Calogero, Giuseppe'
'Ward, Michael D.'

_publ_section_title
;
 Heteronuclear bipyrimidine-bridged Ru--Ln and Os--Ln dyads: low-energy
 3MLCT states as energy-donors to Yb(iii) and Nd(iii)
;
_journal_issue 5
_journal_name_full 'Dalton Transactions'
_journal_page_first 691
_journal_page_last 698
_journal_paper_doi 10.1039/b714640j
_journal_year 2008
_chemical_formula_sum 'C44 H39 Cl2 F18 N8 Nd O8 Ru S2'
_chemical_formula_weight 1530.16
_chemical_name_systematic
;
?
;
_space_group_IT_number 14
_symmetry_cell_setting monoclinic
_symmetry_space_group_name_Hall '-P 2ybc'
_symmetry_space_group_name_H-M 'P 1 21/c 1'
_atom_sites_solution_hydrogens geom
_atom_sites_solution_primary direct
_atom_sites_solution_secondary difmap
_audit_creation_method SHELXL-97
_cell_angle_alpha 90.00
_cell_angle_beta 107.040(9)
_cell_angle_gamma 90.00
_cell_formula_units_Z 4
_cell_length_a 20.802(11)
_cell_length_b 12.338(7)
_cell_length_c 24.436(13)
_cell_measurement_reflns_used 1018
_cell_measurement_temperature 150(2)
_cell_measurement_theta_max 52.840
_cell_measurement_theta_min 5.261
_cell_volume 5996(6)
_computing_cell_refinement 'Bruker XSCANS'
_computing_data_collection 'Bruker XSCANS'
_computing_data_reduction 'Bruker SHELXTL'
_computing_molecular_graphics 'Bruker SHELXTL'
_computing_publication_material 'Bruker SHELXTL'
_computing_structure_refinement 'SHELXL-97 (Sheldrick, 1997)'
_computing_structure_solution 'Bruker SHELXTL'
_diffrn_ambient_temperature 150(2)
_diffrn_detector_area_resol_mean 100
_diffrn_measured_fraction_theta_full 0.980
_diffrn_measured_fraction_theta_max 0.980
_diffrn_measurement_device_type 'Bruker P4'
_diffrn_measurement_method '\w scans'
_diffrn_radiation_monochromator graphite
_diffrn_radiation_source 'fine-focus sealed tube'
_diffrn_radiation_type MoK\a
_diffrn_radiation_wavelength 0.71073
_diffrn_reflns_av_R_equivalents 0.0825
_diffrn_reflns_av_sigmaI/netI 0.0739
_diffrn_reflns_limit_h_max 26
_diffrn_reflns_limit_h_min -26
_diffrn_reflns_limit_k_max 16
_diffrn_reflns_limit_k_min -16
_diffrn_reflns_limit_l_max 31
_diffrn_reflns_limit_l_min -31
_diffrn_reflns_number 65561
_diffrn_reflns_theta_full 27.58
_diffrn_reflns_theta_max 27.58
_diffrn_reflns_theta_min 1.74
_diffrn_standards_decay_% 0
_diffrn_standards_number 0
_exptl_absorpt_coefficient_mu 1.376
_exptl_absorpt_correction_T_max 0.8979
_exptl_absorpt_correction_T_min 0.6090
_exptl_absorpt_correction_type multi-scan
_exptl_absorpt_process_details sadabs
_exptl_crystal_colour brown
_exptl_crystal_density_diffrn 1.695
_exptl_crystal_density_method 'not measured'
_exptl_crystal_description needle
_exptl_crystal_F_000 3020
_exptl_crystal_size_max 0.40
_exptl_crystal_size_mid 0.25
_exptl_crystal_size_min 0.08
_refine_diff_density_max 2.045
_refine_diff_density_min -1.021
_refine_diff_density_rms 0.153
_refine_ls_extinction_method none
_refine_ls_goodness_of_fit_ref 1.035
_refine_ls_hydrogen_treatment constr
_refine_ls_matrix_type full
_refine_ls_number_parameters 754
_refine_ls_number_reflns 13614
_refine_ls_number_restraints 137
_refine_ls_restrained_S_all 1.036
_refine_ls_R_factor_all 0.1051
_refine_ls_R_factor_gt 0.0596
_refine_ls_shift/su_max 0.005
_refine_ls_shift/su_mean 0.000
_refine_ls_structure_factor_coef Fsqd
_refine_ls_weighting_details 'calc w=1/[\s^2^(Fo^2^)+(0.0697P)^2^+27.8313P] where P=(Fo^2^+2Fc^2^)/3'
_refine_ls_weighting_scheme calc
_refine_ls_wR_factor_gt 0.1391
_refine_ls_wR_factor_ref 0.1624
_reflns_number_gt 8913
_reflns_number_total 13614
_reflns_threshold_expression >2sigma(I)
_cod_data_source_file b714640j.txt
_cod_data_source_block imw286m
_cod_depositor_comments
;
The following automatic conversions were performed:
'_symmetry_cell_setting' value 'Monoclinic' changed to 'monoclinic'
according to '/home/saulius/struct/CIF-dictionaries/cif_core.dic'
dictionary named 'cif_core.dic' version 2.4.1 from 2010-06-29.

Automatic conversion script
Id: cif_fix_enum 1527 2010-12-29 10:47:43Z saulius 
;
_cod_original_cell_volume 5996(5)
_cod_original_sg_symbol_H-M P2(1)/c
_cod_database_code 7003238

loop_
_symmetry_equiv_pos_as_xyz
'x, y, z'
'-x, y+1/2, -z+1/2'
'-x, -y, -z'
'x, -y-1/2, z-1/2'

loop_
_atom_site_label
_atom_site_type_symbol
_atom_site_fract_x
_atom_site_fract_y
_atom_site_fract_z
_atom_site_U_iso_or_equiv
_atom_site_adp_type
_atom_site_occupancy
_atom_site_symmetry_multiplicity
_atom_site_calc_flag
_atom_site_refinement_flags
_atom_site_disorder_assembly
_atom_site_disorder_group
Nd1 Nd 0.170514(17) 0.25088(3) 0.462198(13) 0.02450(10) Uani 1 1 d . . .
Ru1 Ru 0.42057(2) 0.45539(4) 0.644281(19) 0.01923(12) Uani 1 1 d . . .
S1 S 0.60176(10) 0.71111(17) 0.66223(8) 0.0417(5) Uani 1 1 d . . .
S2 S 0.56006(10) 0.23477(14) 0.56323(8) 0.0370(4) Uani 1 1 d . . .
F1 F 0.2173(4) 0.6453(5) 0.5037(3) 0.111(3) Uani 1 1 d . . .
F2 F 0.1188(6) 0.7030(6) 0.5025(4) 0.152(4) Uani 1 1 d . . .
F3 F 0.1387(4) 0.6543(4) 0.4268(3) 0.091(2) Uani 1 1 d . . .
F4 F 0.0283(5) 0.2722(6) 0.5968(5) 0.085(3) Uiso 0.547(11) 1 d PDU A 1
F5 F 0.0112(5) 0.4446(7) 0.5954(4) 0.072(3) Uiso 0.547(11) 1 d PDU A 1
F6 F 0.1068(4) 0.3792(10) 0.6444(4) 0.085(3) Uiso 0.547(11) 1 d PDU A 1
F6' F 0.0964(6) 0.3136(10) 0.6400(4) 0.081(3) Uiso 0.453(11) 1 d PDU A 2
F4' F 0.0021(5) 0.3094(10) 0.5732(5) 0.082(4) Uiso 0.453(11) 1 d PDU A 2
F5' F 0.0380(6) 0.4597(7) 0.6162(5) 0.086(4) Uiso 0.453(11) 1 d PDU A 2
F7 F 0.1504(3) -0.1068(5) 0.5761(2) 0.0692(15) Uani 1 1 d . B .
F8 F 0.0453(2) -0.1126(4) 0.53186(19) 0.0526(12) Uani 1 1 d . B .
F9 F 0.0863(3) 0.0240(4) 0.5837(2) 0.0741(17) Uani 1 1 d . B .
F10 F 0.0365(4) -0.1182(7) 0.3349(4) 0.049(2) Uiso 0.520(15) 1 d PDU B 1
F11 F 0.0778(5) 0.0098(6) 0.2953(3) 0.054(3) Uiso 0.520(15) 1 d PDU B 1
F12 F 0.1416(4) -0.1203(8) 0.3392(4) 0.063(3) Uiso 0.520(15) 1 d PDU B 1
F10' F 0.0581(5) -0.1489(6) 0.3420(4) 0.045(2) Uiso 0.480(15) 1 d PDU B 2
F12' F 0.1442(4) -0.0784(9) 0.3232(5) 0.060(3) Uiso 0.480(15) 1 d PDU B 2
F11' F 0.0498(5) 0.0078(7) 0.3012(4) 0.059(3) Uiso 0.480(15) 1 d PDU B 2
C37 C 0.1522(4) 0.3625(6) 0.2748(4) 0.052(3) Uiso 0.583(7) 1 d PDU C 1
F13 F 0.1125(4) 0.4322(7) 0.2384(4) 0.066(2) Uiso 0.583(7) 1 d PDU C 1
F14 F 0.2125(4) 0.4097(8) 0.2925(4) 0.081(3) Uiso 0.583(7) 1 d PDU C 1
F15 F 0.1595(5) 0.2777(7) 0.2433(5) 0.096(3) Uiso 0.583(7) 1 d PDU C 1
C37' C 0.1504(5) 0.3820(9) 0.2781(4) 0.052(3) Uiso 0.417(7) 1 d PDU C 2
F13' F 0.1097(5) 0.3742(11) 0.2247(5) 0.074(3) Uiso 0.417(7) 1 d PDU C 2
F14' F 0.1586(7) 0.4880(10) 0.2890(6) 0.100(4) Uiso 0.417(7) 1 d PDU C 2
F15' F 0.2101(5) 0.3455(10) 0.2762(5) 0.064(3) Uiso 0.417(7) 1 d PDU C 2
F16 F -0.0807(4) 0.2894(8) 0.2805(3) 0.073(2) Uiso 0.666(16) 1 d PDU C 1
F17 F -0.0803(4) 0.3082(7) 0.3687(3) 0.060(2) Uiso 0.666(16) 1 d PDU C 1
F18 F -0.0582(4) 0.1523(4) 0.3380(4) 0.057(2) Uiso 0.666(16) 1 d PDU C 1
F18' F -0.0681(8) 0.1615(8) 0.3119(7) 0.077(4) Uiso 0.334(16) 1 d PDU C 2
F16' F -0.0794(6) 0.3336(11) 0.2951(6) 0.052(4) Uiso 0.334(16) 1 d PDU C 2
F17' F -0.0739(7) 0.2718(13) 0.3790(4) 0.055(4) Uiso 0.334(16) 1 d PDU C 2
O1 O 0.1509(3) 0.4467(4) 0.4601(2) 0.0436(13) Uani 1 1 d . . .
O2 O 0.1079(2) 0.3026(4) 0.5291(2) 0.0393(12) Uani 1 1 d . . .
O3 O 0.1508(2) 0.0914(4) 0.51154(18) 0.0352(11) Uani 1 1 d . . .
O4 O 0.1454(2) 0.0883(4) 0.39755(19) 0.0369(12) Uani 1 1 d . . .
O5 O 0.1709(2) 0.3109(4) 0.36890(18) 0.0319(11) Uani 1 1 d . C .
O6 O 0.0554(2) 0.2596(4) 0.40415(19) 0.0403(12) Uani 1 1 d . C .
O7 O 0.2751(2) 0.1559(4) 0.45860(18) 0.0331(11) Uani 1 1 d . . .
H4W H 0.2736 0.0966 0.4406 0.040 Uiso 1 1 d R . .
H3W H 0.3132 0.1839 0.4613 0.040 Uiso 1 1 d R . .
N1 N 0.4653(2) 0.4377(4) 0.7301(2) 0.0209(10) Uani 1 1 d . . .
N2 N 0.3708(3) 0.5685(4) 0.6776(2) 0.0217(11) Uani 1 1 d . . .
N3 N 0.3693(2) 0.4670(4) 0.5582(2) 0.0213(10) Uani 1 1 d . . .
N4 N 0.3468(2) 0.3454(4) 0.63829(19) 0.0194(10) Uani 1 1 d . . .
N5 N 0.2809(3) 0.3814(4) 0.4863(2) 0.0236(11) Uani 1 1 d . . .
N6 N 0.2506(2) 0.2638(4) 0.57168(19) 0.0212(11) Uani 1 1 d . . .
N7 N 0.4924(3) 0.5699(4) 0.6453(2) 0.0261(12) Uani 1 1 d . . .
N8 N 0.4787(3) 0.3443(4) 0.6182(2) 0.0247(11) Uani 1 1 d . . .
C1 C 0.3174(3) 0.6271(5) 0.6477(3) 0.0259(14) Uani 1 1 d . . .
H1 H 0.2981 0.6111 0.6082 0.031 Uiso 1 1 calc R . .
C2 C 0.2894(3) 0.7083(5) 0.6713(3) 0.0281(14) Uani 1 1 d . . .
H2 H 0.2519 0.7473 0.6481 0.034 Uiso 1 1 calc R . .
C3 C 0.3158(3) 0.7344(5) 0.7293(3) 0.0263(14) Uani 1 1 d . . .
C4 C 0.3699(3) 0.6717(5) 0.7604(2) 0.0220(12) Uani 1 1 d . . .
H4 H 0.3891 0.6852 0.8001 0.026 Uiso 1 1 calc R . .
C5 C 0.3965(3) 0.5899(5) 0.7346(2) 0.0202(12) Uani 1 1 d . . .
C6 C 0.4515(3) 0.5165(5) 0.7644(2) 0.0187(12) Uani 1 1 d . . .
C7 C 0.4872(3) 0.5202(5) 0.8220(2) 0.0198(12) Uani 1 1 d . . .
H7 H 0.4776 0.5759 0.8453 0.024 Uiso 1 1 calc R . .
C8 C 0.5366(3) 0.4442(5) 0.8466(2) 0.0211(12) Uani 1 1 d . . .
C9 C 0.5457(3) 0.3622(5) 0.8107(3) 0.0244(13) Uani 1 1 d . . .
H9 H 0.5771 0.3059 0.8257 0.029 Uiso 1 1 calc R . .
C10 C 0.5103(3) 0.3614(5) 0.7539(2) 0.0243(13) Uani 1 1 d . . .
H10 H 0.5179 0.3042 0.7305 0.029 Uiso 1 1 calc R . .
C11 C 0.2870(3) 0.8264(5) 0.7561(3) 0.0324(15) Uani 1 1 d . . .
C12 C 0.2355(6) 0.8930(9) 0.7106(4) 0.085(4) Uani 1 1 d . . .
H12A H 0.2579 0.9270 0.6848 0.127 Uiso 1 1 calc R . .
H12B H 0.2163 0.9492 0.7294 0.127 Uiso 1 1 calc R . .
H12C H 0.1996 0.8452 0.6886 0.127 Uiso 1 1 calc R . .
C13 C 0.2523(6) 0.7757(8) 0.7975(5) 0.086(4) Uani 1 1 d . . .
H13A H 0.2157 0.7284 0.7761 0.129 Uiso 1 1 calc R . .
H13B H 0.2341 0.8332 0.8162 0.129 Uiso 1 1 calc R . .
H13C H 0.2851 0.7331 0.8265 0.129 Uiso 1 1 calc R . .
C14 C 0.3420(4) 0.9021(7) 0.7895(4) 0.060(3) Uani 1 1 d . . .
H14A H 0.3724 0.8627 0.8215 0.090 Uiso 1 1 calc R . .
H14B H 0.3217 0.9630 0.8043 0.090 Uiso 1 1 calc R . .
H14C H 0.3672 0.9296 0.7643 0.090 Uiso 1 1 calc R . .
C15 C 0.5794(3) 0.4524(5) 0.9084(2) 0.0261(13) Uani 1 1 d . . .
C16 C 0.5358(4) 0.4695(7) 0.9475(3) 0.052(2) Uani 1 1 d . . .
H16A H 0.5064 0.5321 0.9343 0.078 Uiso 1 1 calc R . .
H16B H 0.5645 0.4827 0.9866 0.078 Uiso 1 1 calc R . .
H16C H 0.5084 0.4047 0.9470 0.078 Uiso 1 1 calc R . .
C17 C 0.6236(5) 0.5533(8) 0.9124(4) 0.069(3) Uani 1 1 d . . .
H17A H 0.6574 0.5396 0.8924 0.103 Uiso 1 1 calc R . .
H17B H 0.6462 0.5697 0.9527 0.103 Uiso 1 1 calc R . .
H17C H 0.5955 0.6149 0.8946 0.103 Uiso 1 1 calc R . .
C18 C 0.6228(5) 0.3535(7) 0.9287(3) 0.060(3) Uani 1 1 d . . .
H18A H 0.5941 0.2892 0.9250 0.089 Uiso 1 1 calc R . .
H18B H 0.6489 0.3630 0.9689 0.089 Uiso 1 1 calc R . .
H18C H 0.6535 0.3441 0.9054 0.089 Uiso 1 1 calc R . .
C19 C 0.3845(3) 0.5285(5) 0.5176(3) 0.0278(14) Uani 1 1 d . . .
H19 H 0.4197 0.5803 0.5285 0.033 Uiso 1 1 calc R . .
C20 C 0.3493(4) 0.5164(6) 0.4609(3) 0.0351(16) Uani 1 1 d . . .
H20 H 0.3609 0.5572 0.4323 0.042 Uiso 1 1 calc R . .
C21 C 0.2962(3) 0.4431(5) 0.4464(3) 0.0322(15) Uani 1 1 d . . .
H21 H 0.2703 0.4363 0.4074 0.039 Uiso 1 1 calc R . .
C22 C 0.3183(3) 0.3960(5) 0.5400(2) 0.0208(12) Uani 1 1 d . . .
C23 C 0.3038(3) 0.3298(5) 0.5847(2) 0.0194(12) Uani 1 1 d . . .
C24 C 0.2381(3) 0.2081(5) 0.6146(3) 0.0251(13) Uani 1 1 d . . .
H24 H 0.2001 0.1616 0.6067 0.030 Uiso 1 1 calc R . .
C25 C 0.2800(3) 0.2174(5) 0.6705(3) 0.0260(14) Uani 1 1 d . . .
H25 H 0.2716 0.1769 0.7007 0.031 Uiso 1 1 calc R . .
C26 C 0.3338(3) 0.2865(5) 0.6806(2) 0.0228(13) Uani 1 1 d . . .
H26 H 0.3629 0.2934 0.7185 0.027 Uiso 1 1 calc R . .
C27 C 0.1504(7) 0.6312(8) 0.4806(5) 0.076(3) Uani 1 1 d . . .
C28 C 0.1322(4) 0.5136(7) 0.4904(4) 0.052(2) Uani 1 1 d . . .
C29 C 0.1013(5) 0.4931(8) 0.5333(4) 0.065(3) Uani 1 1 d . . .
H29 H 0.0875 0.5519 0.5524 0.079 Uiso 1 1 calc R . .
C30 C 0.0907(4) 0.3868(8) 0.5481(3) 0.048(2) Uani 1 1 d . A .
C31 C 0.0567(3) 0.3685(5) 0.5963(3) 0.070(3) Uani 1 1 d D . .
C32 C 0.0905(2) -0.0559(4) 0.3406(3) 0.0446(19) Uani 1 1 d D . .
C33 C 0.1101(3) 0.0070(5) 0.3975(3) 0.0312(15) Uani 1 1 d . B .
C34 C 0.0907(4) -0.0355(5) 0.4433(3) 0.0320(15) Uani 1 1 d . . .
H34 H 0.0609 -0.0957 0.4372 0.038 Uiso 1 1 calc R B .
C35 C 0.1141(4) 0.0088(6) 0.4970(3) 0.0329(15) Uani 1 1 d . B .
C36 C 0.0982(4) -0.0474(6) 0.5476(3) 0.0420(18) Uani 1 1 d . . .
C38 C 0.1251(4) 0.3279(6) 0.3233(3) 0.0347(16) Uani 1 1 d . . .
C39 C 0.0564(4) 0.3162(7) 0.3119(3) 0.0406(18) Uani 1 1 d . C .
H39 H 0.0284 0.3326 0.2746 0.049 Uiso 1 1 calc R . .
C40 C 0.0268(4) 0.2816(6) 0.3527(3) 0.0371(17) Uani 1 1 d . . .
C41 C -0.0493(4) 0.2595(4) 0.33445(19) 0.058(3) Uani 1 1 d D C .
C42 C 0.5124(3) 0.2999(5) 0.5956(2) 0.0234(13) Uani 1 1 d . . .
C43 C 0.5378(3) 0.6282(5) 0.6525(2) 0.0264(14) Uani 1 1 d . . .
O8 O 0.3986(3) 0.2392(5) 0.4697(2) 0.0495(14) Uani 1 1 d . . .
H1W H 0.3953 0.2437 0.4343 0.059 Uiso 1 1 d R . .
H2W H 0.4389 0.2321 0.4908 0.059 Uiso 1 1 d R . .
C44 C 0.2605(6) 0.0850(8) 0.3143(5) 0.072(3) Uani 1 1 d . . .
H44A H 0.2792 0.1591 0.3160 0.087 Uiso 1 1 calc R . .
H44B H 0.2188 0.0891 0.3259 0.087 Uiso 1 1 calc R . .
Cl1 Cl 0.24071(17) 0.0368(2) 0.24315(13) 0.0873(9) Uani 1 1 d . . .
Cl2 Cl 0.31791(15) 0.0028(2) 0.36198(13) 0.0823(8) Uani 1 1 d . . .

loop_
_atom_site_aniso_label
_atom_site_aniso_U_11
_atom_site_aniso_U_22
_atom_site_aniso_U_33
_atom_site_aniso_U_23
_atom_site_aniso_U_13
_atom_site_aniso_U_12
Nd1 0.02556(18) 0.02840(19) 0.01689(16) 0.00062(14) 0.00209(12) -0.00799(15)
Ru1 0.0218(2) 0.0199(2) 0.0147(2) -0.00271(18) 0.00329(18) -0.0038(2)
S1 0.0401(11) 0.0497(11) 0.0346(9) -0.0031(8) 0.0099(8) -0.0246(9)
S2 0.0454(11) 0.0287(9) 0.0448(10) -0.0076(8) 0.0256(9) -0.0012(8)
F1 0.114(6) 0.061(4) 0.128(6) 0.004(4) -0.012(5) -0.031(4)
F2 0.273(12) 0.045(4) 0.180(8) 0.003(5) 0.131(9) 0.039(6)
F3 0.118(5) 0.049(3) 0.105(5) 0.035(3) 0.031(4) 0.013(3)
F7 0.067(3) 0.079(4) 0.051(3) 0.032(3) 0.000(3) -0.010(3)
F8 0.061(3) 0.048(3) 0.053(3) 0.000(2) 0.024(2) -0.026(2)
F9 0.129(5) 0.059(3) 0.055(3) -0.014(3) 0.058(3) -0.034(3)
O1 0.042(3) 0.036(3) 0.055(3) 0.007(3) 0.019(3) 0.005(2)
O2 0.037(3) 0.047(3) 0.036(3) -0.001(2) 0.013(2) 0.006(2)
O3 0.048(3) 0.034(3) 0.022(2) -0.003(2) 0.007(2) -0.019(2)
O4 0.044(3) 0.040(3) 0.026(2) -0.009(2) 0.010(2) -0.019(2)
O5 0.032(3) 0.038(3) 0.023(2) 0.004(2) 0.004(2) -0.010(2)
O6 0.027(3) 0.063(4) 0.025(2) 0.007(2) 0.000(2) -0.008(2)
O7 0.035(3) 0.033(3) 0.030(2) -0.002(2) 0.008(2) 0.000(2)
N1 0.018(2) 0.023(3) 0.019(2) -0.004(2) 0.001(2) 0.000(2)
N2 0.026(3) 0.017(3) 0.023(2) -0.002(2) 0.008(2) -0.005(2)
N3 0.023(3) 0.022(3) 0.019(2) -0.002(2) 0.006(2) -0.002(2)
N4 0.025(3) 0.020(3) 0.012(2) -0.0011(19) 0.0044(19) -0.002(2)
N5 0.029(3) 0.021(3) 0.018(2) 0.001(2) 0.002(2) -0.009(2)
N6 0.022(3) 0.025(3) 0.014(2) -0.002(2) 0.0020(19) -0.008(2)
N7 0.027(3) 0.026(3) 0.023(3) -0.001(2) 0.003(2) -0.002(2)
N8 0.027(3) 0.025(3) 0.022(3) -0.003(2) 0.006(2) -0.002(2)
C1 0.029(3) 0.023(3) 0.020(3) 0.003(2) 0.000(3) -0.003(3)
C2 0.023(3) 0.029(3) 0.027(3) 0.001(3) 0.000(3) -0.004(3)
C3 0.021(3) 0.022(3) 0.035(3) 0.001(3) 0.006(3) -0.001(3)
C4 0.026(3) 0.021(3) 0.019(3) -0.002(2) 0.005(2) -0.003(3)
C5 0.019(3) 0.022(3) 0.020(3) 0.004(2) 0.005(2) 0.000(2)
C6 0.020(3) 0.017(3) 0.020(3) 0.000(2) 0.006(2) -0.001(2)
C7 0.021(3) 0.019(3) 0.019(3) -0.003(2) 0.005(2) 0.001(2)
C8 0.019(3) 0.026(3) 0.019(3) -0.002(2) 0.007(2) -0.002(3)
C9 0.024(3) 0.022(3) 0.026(3) -0.001(3) 0.004(3) 0.008(3)
C10 0.023(3) 0.029(3) 0.019(3) -0.007(2) 0.003(2) 0.005(3)
C11 0.027(4) 0.027(3) 0.041(4) -0.007(3) 0.005(3) 0.006(3)
C12 0.093(8) 0.078(7) 0.067(7) -0.021(6) -0.003(6) 0.052(7)
C13 0.104(9) 0.063(7) 0.126(10) -0.010(6) 0.088(9) 0.010(6)
C14 0.048(5) 0.055(6) 0.068(6) -0.029(5) 0.001(4) 0.016(4)
C15 0.033(4) 0.030(3) 0.013(3) 0.000(2) 0.003(2) 0.004(3)
C16 0.070(6) 0.068(6) 0.025(4) 0.012(4) 0.024(4) 0.034(5)
C17 0.070(6) 0.083(7) 0.038(5) 0.000(5) -0.009(4) -0.041(6)
C18 0.080(6) 0.064(6) 0.021(4) -0.006(4) -0.006(4) 0.040(5)
C19 0.032(4) 0.029(3) 0.022(3) -0.001(3) 0.007(3) -0.011(3)
C20 0.045(4) 0.037(4) 0.023(3) 0.004(3) 0.009(3) -0.015(3)
C21 0.038(4) 0.035(4) 0.021(3) 0.006(3) 0.003(3) -0.012(3)
C22 0.025(3) 0.019(3) 0.018(3) 0.002(2) 0.005(2) -0.005(2)
C23 0.020(3) 0.020(3) 0.016(3) 0.000(2) 0.001(2) 0.001(2)
C24 0.024(3) 0.026(3) 0.023(3) -0.002(3) 0.004(3) -0.008(3)
C25 0.032(4) 0.027(3) 0.019(3) 0.002(2) 0.007(3) -0.011(3)
C26 0.030(3) 0.023(3) 0.015(3) -0.001(2) 0.005(2) -0.001(3)
C27 0.109(10) 0.042(6) 0.080(8) 0.012(5) 0.033(7) 0.012(6)
C28 0.050(5) 0.044(5) 0.057(5) 0.005(4) 0.008(4) 0.016(4)
C29 0.080(7) 0.055(6) 0.068(6) -0.007(5) 0.031(6) 0.024(5)
C30 0.039(5) 0.064(6) 0.039(4) 0.003(4) 0.011(4) 0.012(4)
C31 0.069(7) 0.090(8) 0.057(6) -0.018(5) 0.029(5) 0.027(6)
C32 0.045(5) 0.044(5) 0.043(4) -0.007(4) 0.011(4) -0.015(4)
C33 0.034(4) 0.028(3) 0.030(3) -0.006(3) 0.007(3) -0.006(3)
C34 0.038(4) 0.028(4) 0.029(3) -0.004(3) 0.008(3) -0.013(3)
C35 0.040(4) 0.027(4) 0.033(4) 0.004(3) 0.013(3) -0.001(3)
C36 0.049(5) 0.038(4) 0.040(4) 0.000(3) 0.014(4) -0.013(4)
C38 0.040(4) 0.037(4) 0.023(3) 0.011(3) 0.004(3) -0.009(3)
C39 0.030(4) 0.057(5) 0.028(4) 0.014(3) -0.002(3) -0.008(4)
C40 0.031(4) 0.045(4) 0.032(4) 0.010(3) 0.004(3) -0.005(3)
C41 0.036(4) 0.092(7) 0.040(4) 0.029(5) 0.001(4) 0.005(5)
C42 0.028(3) 0.024(3) 0.016(3) -0.001(2) 0.002(3) -0.009(3)
C43 0.032(4) 0.034(4) 0.015(3) -0.002(3) 0.010(3) -0.004(3)
O8 0.036(3) 0.080(4) 0.033(3) 0.005(3) 0.011(2) -0.001(3)
C44 0.086(8) 0.053(6) 0.087(8) -0.008(5) 0.040(6) -0.010(6)
Cl1 0.109(2) 0.0799(19) 0.0840(19) 0.0162(16) 0.0460(18) 0.0220(17)
Cl2 0.0801(19) 0.0830(19) 0.0835(19) -0.0258(15) 0.0234(15) 0.0103(16)

loop_
_atom_type_symbol
_atom_type_description
_atom_type_scat_dispersion_real
_atom_type_scat_dispersion_imag
_atom_type_scat_source
C C 0.0033 0.0016 'International Tables Vol C Tables 4.2.6.8 and 6.1.1.4'
H H 0.0000 0.0000 'International Tables Vol C Tables 4.2.6.8 and 6.1.1.4'
N N 0.0061 0.0033 'International Tables Vol C Tables 4.2.6.8 and 6.1.1.4'
O O 0.0106 0.0060 'International Tables Vol C Tables 4.2.6.8 and 6.1.1.4'
F F 0.0171 0.0103 'International Tables Vol C Tables 4.2.6.8 and 6.1.1.4'
S S 0.1246 0.1234 'International Tables Vol C Tables 4.2.6.8 and 6.1.1.4'
Cl Cl 0.1484 0.1585 'International Tables Vol C Tables 4.2.6.8 and 6.1.1.4'
Ru Ru -1.2594 0.8363 'International Tables Vol C Tables 4.2.6.8 and 6.1.1.4'
Nd Nd -0.1943 3.0179 'International Tables Vol C Tables 4.2.6.8 and 6.1.1.4'

loop_
_geom_angle_atom_site_label_1
_geom_angle_atom_site_label_2
_geom_angle_atom_site_label_3
_geom_angle
_geom_angle_site_symmetry_1
_geom_angle_site_symmetry_3
_geom_angle_publ_flag
O5 Nd1 O6 72.89(16) . . ?
O5 Nd1 O3 141.04(15) . . ?
O6 Nd1 O3 92.64(17) . . ?
O5 Nd1 O1 73.91(17) . . ?
O6 Nd1 O1 79.17(18) . . ?
O3 Nd1 O1 139.99(17) . . ?
O5 Nd1 O2 134.67(17) . . ?
O6 Nd1 O2 75.51(17) . . ?
O3 Nd1 O2 71.17(17) . . ?
O1 Nd1 O2 68.86(17) . . ?
O5 Nd1 O7 82.27(15) . . ?
O6 Nd1 O7 136.81(16) . . ?
O3 Nd1 O7 84.92(17) . . ?
O1 Nd1 O7 127.21(16) . . ?
O2 Nd1 O7 141.61(15) . . ?
O5 Nd1 O4 72.96(16) . . ?
O6 Nd1 O4 71.13(18) . . ?
O3 Nd1 O4 68.12(15) . . ?
O1 Nd1 O4 140.57(17) . . ?
O2 Nd1 O4 124.98(17) . . ?
O7 Nd1 O4 68.02(16) . . ?
O5 Nd1 N6 138.35(15) . . ?
O6 Nd1 N6 142.97(16) . . ?
O3 Nd1 N6 72.47(15) . . ?
O1 Nd1 N6 90.73(16) . . ?
O2 Nd1 N6 67.65(16) . . ?
O7 Nd1 N6 76.84(15) . . ?
O4 Nd1 N6 128.49(16) . . ?
O5 Nd1 N5 77.58(15) . . ?
O6 Nd1 N5 137.10(16) . . ?
O3 Nd1 N5 129.21(15) . . ?
O1 Nd1 N5 62.99(17) . . ?
O2 Nd1 N5 106.30(17) . . ?
O7 Nd1 N5 66.23(16) . . ?
O4 Nd1 N5 127.95(16) . . ?
N6 Nd1 N5 61.10(14) . . ?
N4 Ru1 N1 96.33(19) . . ?
N4 Ru1 N2 91.4(2) . . ?
N1 Ru1 N2 78.18(19) . . ?
N4 Ru1 N8 91.9(2) . . ?
N1 Ru1 N8 96.6(2) . . ?
N2 Ru1 N8 174.1(2) . . ?
N4 Ru1 N7 176.44(19) . . ?
N1 Ru1 N7 87.2(2) . . ?
N2 Ru1 N7 88.7(2) . . ?
N8 Ru1 N7 88.3(2) . . ?
N4 Ru1 N3 79.54(19) . . ?
N1 Ru1 N3 175.8(2) . . ?
N2 Ru1 N3 100.8(2) . . ?
N8 Ru1 N3 84.5(2) . . ?
N7 Ru1 N3 96.94(19) . . ?
F15 C37 F13 106.0(5) . . ?
F15 C37 F14 105.9(5) . . ?
F13 C37 F14 105.9(5) . . ?
F15 C37 C38 111.2(8) . . ?
F13 C37 C38 113.8(7) . . ?
F14 C37 C38 113.6(8) . . ?
F13' C37' F14' 105.9(5) . . ?
F13' C37' F15' 105.8(5) . . ?
F14' C37' F15' 105.8(5) . . ?
F13' C37' C38 115.1(9) . . ?
F14' C37' C38 109.7(10) . . ?
F15' C37' C38 113.8(9) . . ?
C28 O1 Nd1 136.1(5) . . ?
C30 O2 Nd1 137.7(5) . . ?
C35 O3 Nd1 134.3(4) . . ?
C33 O4 Nd1 131.3(4) . . ?
C38 O5 Nd1 133.0(4) . . ?
C40 O6 Nd1 134.5(5) . . ?
Nd1 O7 H4W 121.5 . . ?
Nd1 O7 H3W 127.5 . . ?
H4W O7 H3W 106.4 . . ?
C10 N1 C6 118.7(5) . . ?
C10 N1 Ru1 125.0(4) . . ?
C6 N1 Ru1 116.0(4) . . ?
C1 N2 C5 117.7(5) . . ?
C1 N2 Ru1 125.7(4) . . ?
C5 N2 Ru1 116.5(4) . . ?
C22 N3 C19 116.8(5) . . ?
C22 N3 Ru1 114.3(4) . . ?
C19 N3 Ru1 128.5(4) . . ?
C26 N4 C23 115.8(5) . . ?
C26 N4 Ru1 128.4(4) . . ?
C23 N4 Ru1 115.7(4) . . ?
C22 N5 C21 116.5(5) . . ?
C22 N5 Nd1 120.4(4) . . ?
C21 N5 Nd1 122.8(4) . . ?
C23 N6 C24 117.6(5) . . ?
C23 N6 Nd1 119.9(4) . . ?
C24 N6 Nd1 122.5(4) . . ?
C43 N7 Ru1 170.9(5) . . ?
C42 N8 Ru1 165.0(5) . . ?
N2 C1 C2 123.4(6) . . ?
N2 C1 H1 118.3 . . ?
C2 C1 H1 118.3 . . ?
C1 C2 C3 120.4(6) . . ?
C1 C2 H2 119.8 . . ?
C3 C2 H2 119.8 . . ?
C4 C3 C2 116.0(6) . . ?
C4 C3 C11 122.5(6) . . ?
C2 C3 C11 121.5(6) . . ?
C5 C4 C3 121.5(5) . . ?
C5 C4 H4 119.3 . . ?
C3 C4 H4 119.3 . . ?
N2 C5 C4 121.0(5) . . ?
N2 C5 C6 113.7(5) . . ?
C4 C5 C6 125.2(5) . . ?
N1 C6 C7 119.9(5) . . ?
N1 C6 C5 113.9(5) . . ?
C7 C6 C5 126.1(5) . . ?
C6 C7 C8 121.6(5) . . ?
C6 C7 H7 119.2 . . ?
C8 C7 H7 119.2 . . ?
C9 C8 C7 116.0(5) . . ?
C9 C8 C15 122.0(5) . . ?
C7 C8 C15 121.9(5) . . ?
C10 C9 C8 120.9(6) . . ?
C10 C9 H9 119.5 . . ?
C8 C9 H9 119.5 . . ?
N1 C10 C9 122.6(5) . . ?
N1 C10 H10 118.7 . . ?
C9 C10 H10 118.7 . . ?
C14 C11 C3 111.3(6) . . ?
C14 C11 C12 108.4(7) . . ?
C3 C11 C12 111.5(6) . . ?
C14 C11 C13 108.8(8) . . ?
C3 C11 C13 107.5(6) . . ?
C12 C11 C13 109.4(8) . . ?
C11 C12 H12A 109.5 . . ?
C11 C12 H12B 109.5 . . ?
H12A C12 H12B 109.5 . . ?
C11 C12 H12C 109.5 . . ?
H12A C12 H12C 109.5 . . ?
H12B C12 H12C 109.5 . . ?
C11 C13 H13A 109.5 . . ?
C11 C13 H13B 109.5 . . ?
H13A C13 H13B 109.5 . . ?
C11 C13 H13C 109.5 . . ?
H13A C13 H13C 109.5 . . ?
H13B C13 H13C 109.5 . . ?
C11 C14 H14A 109.5 . . ?
C11 C14 H14B 109.5 . . ?
H14A C14 H14B 109.5 . . ?
C11 C14 H14C 109.5 . . ?
H14A C14 H14C 109.5 . . ?
H14B C14 H14C 109.5 . . ?
C16 C15 C18 108.4(6) . . ?
C16 C15 C8 110.7(6) . . ?
C18 C15 C8 113.1(5) . . ?
C16 C15 C17 107.8(7) . . ?
C18 C15 C17 110.2(7) . . ?
C8 C15 C17 106.5(5) . . ?
C15 C16 H16A 109.5 . . ?
C15 C16 H16B 109.5 . . ?
H16A C16 H16B 109.5 . . ?
C15 C16 H16C 109.5 . . ?
H16A C16 H16C 109.5 . . ?
H16B C16 H16C 109.5 . . ?
C15 C17 H17A 109.5 . . ?
C15 C17 H17B 109.5 . . ?
H17A C17 H17B 109.5 . . ?
C15 C17 H17C 109.5 . . ?
H17A C17 H17C 109.5 . . ?
H17B C17 H17C 109.5 . . ?
C15 C18 H18A 109.5 . . ?
C15 C18 H18B 109.5 . . ?
H18A C18 H18B 109.5 . . ?
C15 C18 H18C 109.5 . . ?
H18A C18 H18C 109.5 . . ?
H18B C18 H18C 109.5 . . ?
N3 C19 C20 120.5(6) . . ?
N3 C19 H19 119.8 . . ?
C20 C19 H19 119.8 . . ?
C19 C20 C21 118.6(6) . . ?
C19 C20 H20 120.7 . . ?
C21 C20 H20 120.7 . . ?
N5 C21 C20 121.4(6) . . ?
N5 C21 H21 119.3 . . ?
C20 C21 H21 119.3 . . ?
N5 C22 N3 126.2(5) . . ?
N5 C22 C23 118.3(5) . . ?
N3 C22 C23 115.5(5) . . ?
N6 C23 N4 125.4(5) . . ?
N6 C23 C22 119.9(5) . . ?
N4 C23 C22 114.6(5) . . ?
N6 C24 C25 121.0(6) . . ?
N6 C24 H24 119.5 . . ?
C25 C24 H24 119.5 . . ?
C26 C25 C24 118.1(5) . . ?
C26 C25 H25 120.9 . . ?
C24 C25 H25 120.9 . . ?
N4 C26 C25 122.0(5) . . ?
N4 C26 H26 119.0 . . ?
C25 C26 H26 119.0 . . ?
F3 C27 F2 107.4(9) . . ?
F3 C27 F1 105.1(10) . . ?
F2 C27 F1 108.8(11) . . ?
F3 C27 C28 112.6(9) . . ?
F2 C27 C28 113.5(10) . . ?
F1 C27 C28 109.1(9) . . ?
O1 C28 C29 128.0(8) . . ?
O1 C28 C27 113.5(8) . . ?
C29 C28 C27 118.4(8) . . ?
C30 C29 C28 120.3(8) . . ?
C30 C29 H29 119.9 . . ?
C28 C29 H29 119.9 . . ?
O2 C30 C29 127.5(8) . . ?
O2 C30 C31 114.2(7) . . ?
C29 C30 C31 118.2(7) . . ?
F4 C31 F5' 125.2(10) . . ?
F4 C31 F6' 73.1(6) . . ?
F5' C31 F6' 108.5(5) . . ?
F4 C31 F5 108.4(5) . . ?
F5' C31 F5 28.8(5) . . ?
F6' C31 F5 130.2(9) . . ?
F4 C31 F6 108.4(5) . . ?
F5' C31 F6 80.2(6) . . ?
F6' C31 F6 36.7(5) . . ?
F5 C31 F6 108.3(5) . . ?
F4 C31 F4' 35.5(5) . . ?
F5' C31 F4' 108.4(5) . . ?
F6' C31 F4' 108.3(5) . . ?
F5 C31 F4' 82.3(6) . . ?
F6 C31 F4' 141.4(9) . . ?
F4 C31 C30 116.0(8) . . ?
F5' C31 C30 113.6(8) . . ?
F6' C31 C30 111.6(7) . . ?
F5 C31 C30 111.4(7) . . ?
F6 C31 C30 104.0(8) . . ?
F4' C31 C30 106.2(8) . . ?
F10 C32 F11 107.9(4) . . ?
F10 C32 F12' 127.2(7) . . ?
F11 C32 F12' 81.0(5) . . ?
F10 C32 F10' 24.8(4) . . ?
F11 C32 F10' 124.4(7) . . ?
F12' C32 F10' 107.8(4) . . ?
F10 C32 F12 107.9(4) . . ?
F11 C32 F12 107.8(4) . . ?
F12' C32 F12 28.6(4) . . ?
F10' C32 F12 84.4(5) . . ?
F10 C32 F11' 85.8(5) . . ?
F11 C32 F11' 27.7(4) . . ?
F12' C32 F11' 107.8(4) . . ?
F10' C32 F11' 107.8(4) . . ?
F12 C32 F11' 132.4(7) . . ?
F10 C32 C33 112.1(6) . . ?
F11 C32 C33 112.2(6) . . ?
F12' C32 C33 111.5(6) . . ?
F10' C32 C33 114.3(6) . . ?
F12 C32 C33 108.7(6) . . ?
F11' C32 C33 107.3(6) . . ?
O4 C33 C34 127.6(6) . . ?
O4 C33 C32 114.1(5) . . ?
C34 C33 C32 118.1(5) . . ?
C35 C34 C33 120.7(6) . . ?
C35 C34 H34 119.7 . . ?
C33 C34 H34 119.7 . . ?
O3 C35 C34 127.4(6) . . ?
O3 C35 C36 113.2(6) . . ?
C34 C35 C36 119.3(6) . . ?
F9 C36 F7 107.6(7) . . ?
F9 C36 F8 107.1(6) . . ?
F7 C36 F8 107.4(6) . . ?
F9 C36 C35 111.3(6) . . ?
F7 C36 C35 109.6(6) . . ?
F8 C36 C35 113.4(6) . . ?
O5 C38 C39 129.3(6) . . ?
O5 C38 C37' 112.7(6) . . ?
C39 C38 C37' 117.5(6) . . ?
O5 C38 C37 112.4(6) . . ?
C39 C38 C37 118.3(6) . . ?
C37' C38 C37 9.8(4) . . ?
C38 C39 C40 122.8(6) . . ?
C38 C39 H39 118.6 . . ?
C40 C39 H39 118.6 . . ?
O6 C40 C39 127.4(7) . . ?
O6 C40 C41 113.5(6) . . ?
C39 C40 C41 118.9(6) . . ?
F17 C41 F18' 121.8(10) . . ?
F17 C41 F16 107.8(4) . . ?
F18' C41 F16 81.1(7) . . ?
F17 C41 F17' 22.1(6) . . ?
F18' C41 F17' 107.6(4) . . ?
F16 C41 F17' 125.2(9) . . ?
F17 C41 F16' 86.2(6) . . ?
F18' C41 F16' 107.6(4) . . ?
F16 C41 F16' 27.9(6) . . ?
F17' C41 F16' 107.3(4) . . ?
F17 C41 F18 107.5(4) . . ?
F18' C41 F18 26.8(6) . . ?
F16 C41 F18 107.4(4) . . ?
F17' C41 F18 88.1(7) . . ?
F16' C41 F18 132.4(8) . . ?
F17 C41 C40 112.4(6) . . ?
F18' C41 C40 115.5(8) . . ?
F16 C41 C40 113.6(6) . . ?
F17' C41 C40 110.4(8) . . ?
F16' C41 C40 108.1(8) . . ?
F18 C41 C40 107.8(6) . . ?
N8 C42 S2 179.2(6) . . ?
N7 C43 S1 179.5(7) . . ?
H1W O8 H2W 113.1 . . ?
Cl2 C44 Cl1 112.4(6) . . ?
Cl2 C44 H44A 109.1 . . ?
Cl1 C44 H44A 109.1 . . ?
Cl2 C44 H44B 109.1 . . ?
Cl1 C44 H44B 109.1 . . ?
H44A C44 H44B 107.9 . . ?

loop_
_geom_bond_atom_site_label_1
_geom_bond_atom_site_label_2
_geom_bond_distance
_geom_bond_site_symmetry_2
_geom_bond_publ_flag
Nd1 O5 2.400(4) . ?
Nd1 O6 2.402(5) . ?
Nd1 O3 2.404(5) . ?
Nd1 O1 2.449(5) . ?
Nd1 O2 2.453(5) . ?
Nd1 O7 2.495(5) . ?
Nd1 O4 2.511(5) . ?
Nd1 N6 2.710(5) . ?
Nd1 N5 2.724(5) . ?
Ru1 N4 2.022(5) . ?
Ru1 N1 2.041(5) . ?
Ru1 N2 2.044(5) . ?
Ru1 N8 2.049(5) . ?
Ru1 N7 2.051(5) . ?
Ru1 N3 2.066(5) . ?
S1 C43 1.639(7) . ?
S2 C42 1.647(7) . ?
F1 C27 1.351(14) . ?
F2 C27 1.309(12) . ?
F3 C27 1.297(12) . ?
F4 C31 1.328(5) . ?
F5 C31 1.329(5) . ?
F6 C31 1.329(5) . ?
F6' C31 1.328(5) . ?
F4' C31 1.329(5) . ?
F5' C31 1.328(5) . ?
F7 C36 1.326(9) . ?
F8 C36 1.327(8) . ?
F9 C36 1.322(9) . ?
F10 C32 1.335(4) . ?
F11 C32 1.335(4) . ?
F12 C32 1.335(4) . ?
F10' C32 1.335(4) . ?
F12' C32 1.335(4) . ?
F11' C32 1.336(4) . ?
C37 F15 1.334(5) . ?
C37 F13 1.334(5) . ?
C37 F14 1.335(5) . ?
C37 C38 1.515(12) . ?
C37' F13' 1.334(5) . ?
C37' F14' 1.335(5) . ?
C37' F15' 1.335(5) . ?
C37' C38 1.512(13) . ?
F16 C41 1.339(5) . ?
F17 C41 1.338(5) . ?
F18 C41 1.342(5) . ?
F18' C41 1.339(5) . ?
F16' C41 1.342(5) . ?
F17' C41 1.341(5) . ?
O1 C28 1.244(10) . ?
O2 C30 1.234(10) . ?
O3 C35 1.261(8) . ?
O4 C33 1.242(8) . ?
O5 C38 1.255(8) . ?
O6 C40 1.253(8) . ?
O7 H4W 0.8499 . ?
O7 H3W 0.8498 . ?
N1 C10 1.336(8) . ?
N1 C6 1.368(7) . ?
N2 C1 1.348(8) . ?
N2 C5 1.363(7) . ?
N3 C22 1.348(7) . ?
N3 C19 1.357(8) . ?
N4 C26 1.355(7) . ?
N4 C23 1.365(7) . ?
N5 C22 1.328(7) . ?
N5 C21 1.346(8) . ?
N6 C23 1.335(7) . ?
N6 C24 1.340(8) . ?
N7 C43 1.160(8) . ?
N8 C42 1.151(8) . ?
C1 C2 1.367(9) . ?
C1 H1 0.9500 . ?
C2 C3 1.400(9) . ?
C2 H2 0.9500 . ?
C3 C4 1.394(8) . ?
C3 C11 1.518(9) . ?
C4 C5 1.388(8) . ?
C4 H4 0.9500 . ?
C5 C6 1.472(8) . ?
C6 C7 1.388(8) . ?
C7 C8 1.392(8) . ?
C7 H7 0.9500 . ?
C8 C9 1.388(8) . ?
C8 C15 1.515(8) . ?
C9 C10 1.366(8) . ?
C9 H9 0.9500 . ?
C10 H10 0.9500 . ?
C11 C14 1.516(11) . ?
C11 C12 1.536(11) . ?
C11 C13 1.537(12) . ?
C12 H12A 0.9800 . ?
C12 H12B 0.9800 . ?
C12 H12C 0.9800 . ?
C13 H13A 0.9800 . ?
C13 H13B 0.9800 . ?
C13 H13C 0.9800 . ?
C14 H14A 0.9800 . ?
C14 H14B 0.9800 . ?
C14 H14C 0.9800 . ?
C15 C16 1.512(9) . ?
C15 C18 1.513(10) . ?
C15 C17 1.533(11) . ?
C16 H16A 0.9800 . ?
C16 H16B 0.9800 . ?
C16 H16C 0.9800 . ?
C17 H17A 0.9800 . ?
C17 H17B 0.9800 . ?
C17 H17C 0.9800 . ?
C18 H18A 0.9800 . ?
C18 H18B 0.9800 . ?
C18 H18C 0.9800 . ?
C19 C20 1.371(9) . ?
C19 H19 0.9500 . ?
C20 C21 1.390(9) . ?
C20 H20 0.9500 . ?
C21 H21 0.9500 . ?
C22 C23 1.464(8) . ?
C24 C25 1.394(8) . ?
C24 H24 0.9500 . ?
C25 C26 1.370(9) . ?
C25 H25 0.9500 . ?
C26 H26 0.9500 . ?
C27 C28 1.537(13) . ?
C28 C29 1.404(13) . ?
C29 C30 1.395(13) . ?
C29 H29 0.9500 . ?
C30 C31 1.558(12) . ?
C32 C33 1.539(10) . ?
C33 C34 1.400(9) . ?
C34 C35 1.373(9) . ?
C34 H34 0.9500 . ?
C35 C36 1.535(10) . ?
C38 C39 1.380(10) . ?
C39 C40 1.384(10) . ?
C39 H39 0.9500 . ?
C40 C41 1.538(11) . ?
O8 H1W 0.8501 . ?
O8 H2W 0.8499 . ?
C44 Cl2 1.731(11) . ?
C44 Cl1 1.769(11) . ?
C44 H44A 0.9900 . ?
C44 H44B 0.9900 . ?

loop_
_geom_hbond_atom_site_label_D
_geom_hbond_atom_site_label_H
_geom_hbond_atom_site_label_A
_geom_hbond_distance_DH
_geom_hbond_distance_HA
_geom_hbond_distance_DA
_geom_hbond_angle_DHA
_geom_hbond_site_symmetry_A
O7 H4W Cl2 0.85 2.63 3.342(5) 142.2 .
O7 H3W O8 0.85 1.86 2.706(7) 177.0 .
O8 H2W S2 0.85 2.62 3.465(6) 171.9 .
O8 H1W S1 0.85 2.44 3.280(6) 169.0 3_666

loop_
_geom_torsion_atom_site_label_1
_geom_torsion_atom_site_label_2
_geom_torsion_atom_site_label_3
_geom_torsion_atom_site_label_4
_geom_torsion
_geom_torsion_site_symmetry_1
_geom_torsion_site_symmetry_2
_geom_torsion_site_symmetry_3
_geom_torsion_site_symmetry_4
_geom_torsion_publ_flag
O5 Nd1 O1 C28 167.3(8) . . . . ?
O6 Nd1 O1 C28 92.2(8) . . . . ?
O3 Nd1 O1 C28 11.1(9) . . . . ?
O2 Nd1 O1 C28 13.7(8) . . . . ?
O7 Nd1 O1 C28 -125.9(7) . . . . ?
O4 Nd1 O1 C28 133.5(7) . . . . ?
N6 Nd1 O1 C28 -52.0(8) . . . . ?
N5 Nd1 O1 C28 -108.7(8) . . . . ?
O5 Nd1 O2 C30 -44.9(8) . . . . ?
O6 Nd1 O2 C30 -91.8(7) . . . . ?
O3 Nd1 O2 C30 170.2(8) . . . . ?
O1 Nd1 O2 C30 -8.0(7) . . . . ?
O7 Nd1 O2 C30 115.7(7) . . . . ?
O4 Nd1 O2 C30 -145.8(7) . . . . ?
N6 Nd1 O2 C30 92.0(7) . . . . ?
N5 Nd1 O2 C30 43.6(8) . . . . ?
O5 Nd1 O3 C35 -29.8(8) . . . . ?
O6 Nd1 O3 C35 35.9(6) . . . . ?
O1 Nd1 O3 C35 112.2(6) . . . . ?
O2 Nd1 O3 C35 109.6(7) . . . . ?
O7 Nd1 O3 C35 -100.9(6) . . . . ?
O4 Nd1 O3 C35 -32.5(6) . . . . ?
N6 Nd1 O3 C35 -178.6(7) . . . . ?
N5 Nd1 O3 C35 -154.4(6) . . . . ?
O5 Nd1 O4 C33 -147.8(6) . . . . ?
O6 Nd1 O4 C33 -70.5(6) . . . . ?
O3 Nd1 O4 C33 30.4(6) . . . . ?
O1 Nd1 O4 C33 -113.8(6) . . . . ?
O2 Nd1 O4 C33 -14.7(7) . . . . ?
O7 Nd1 O4 C33 123.8(6) . . . . ?
N6 Nd1 O4 C33 73.2(6) . . . . ?
N5 Nd1 O4 C33 153.9(6) . . . . ?
O6 Nd1 O5 C38 -0.7(6) . . . . ?
O3 Nd1 O5 C38 71.6(7) . . . . ?
O1 Nd1 O5 C38 -84.0(6) . . . . ?
O2 Nd1 O5 C38 -48.4(7) . . . . ?
O7 Nd1 O5 C38 143.6(6) . . . . ?
O4 Nd1 O5 C38 74.3(6) . . . . ?
N6 Nd1 O5 C38 -156.3(6) . . . . ?
N5 Nd1 O5 C38 -149.2(6) . . . . ?
O5 Nd1 O6 C40 3.0(7) . . . . ?
O3 Nd1 O6 C40 -140.2(7) . . . . ?
O1 Nd1 O6 C40 79.3(7) . . . . ?
O2 Nd1 O6 C40 150.0(7) . . . . ?
O7 Nd1 O6 C40 -54.8(8) . . . . ?
O4 Nd1 O6 C40 -74.4(7) . . . . ?
N6 Nd1 O6 C40 155.9(6) . . . . ?
N5 Nd1 O6 C40 51.5(8) . . . . ?
N4 Ru1 N1 C10 84.0(5) . . . . ?
N2 Ru1 N1 C10 174.2(5) . . . . ?
N8 Ru1 N1 C10 -8.6(5) . . . . ?
N7 Ru1 N1 C10 -96.6(5) . . . . ?
N3 Ru1 N1 C10 97(3) . . . . ?
N4 Ru1 N1 C6 -101.8(4) . . . . ?
N2 Ru1 N1 C6 -11.6(4) . . . . ?
N8 Ru1 N1 C6 165.6(4) . . . . ?
N7 Ru1 N1 C6 77.6(4) . . . . ?
N3 Ru1 N1 C6 -89(3) . . . . ?
N4 Ru1 N2 C1 -77.0(5) . . . . ?
N1 Ru1 N2 C1 -173.2(5) . . . . ?
N8 Ru1 N2 C1 158.5(17) . . . . ?
N7 Ru1 N2 C1 99.4(5) . . . . ?
N3 Ru1 N2 C1 2.6(5) . . . . ?
N4 Ru1 N2 C5 106.5(4) . . . . ?
N1 Ru1 N2 C5 10.4(4) . . . . ?
N8 Ru1 N2 C5 -18(2) . . . . ?
N7 Ru1 N2 C5 -77.0(4) . . . . ?
N3 Ru1 N2 C5 -173.8(4) . . . . ?
N4 Ru1 N3 C22 -4.1(4) . . . . ?
N1 Ru1 N3 C22 -18(3) . . . . ?
N2 Ru1 N3 C22 -93.6(4) . . . . ?
N8 Ru1 N3 C22 88.8(4) . . . . ?
N7 Ru1 N3 C22 176.4(4) . . . . ?
N4 Ru1 N3 C19 -177.2(6) . . . . ?
N1 Ru1 N3 C19 169(2) . . . . ?
N2 Ru1 N3 C19 93.4(5) . . . . ?
N8 Ru1 N3 C19 -84.2(5) . . . . ?
N7 Ru1 N3 C19 3.4(6) . . . . ?
N1 Ru1 N4 C26 2.4(5) . . . . ?
N2 Ru1 N4 C26 -75.9(5) . . . . ?
N8 Ru1 N4 C26 99.3(5) . . . . ?
N7 Ru1 N4 C26 -168(3) . . . . ?
N3 Ru1 N4 C26 -176.7(5) . . . . ?
N1 Ru1 N4 C23 -178.8(4) . . . . ?
N2 Ru1 N4 C23 103.0(4) . . . . ?
N8 Ru1 N4 C23 -81.9(4) . . . . ?
N7 Ru1 N4 C23 11(3) . . . . ?
N3 Ru1 N4 C23 2.2(4) . . . . ?
O5 Nd1 N5 C22 -179.7(5) . . . . ?
O6 Nd1 N5 C22 133.1(4) . . . . ?
O3 Nd1 N5 C22 -31.7(5) . . . . ?
O1 Nd1 N5 C22 102.2(5) . . . . ?
O2 Nd1 N5 C22 47.0(5) . . . . ?
O7 Nd1 N5 C22 -92.8(5) . . . . ?
O4 Nd1 N5 C22 -123.2(4) . . . . ?
N6 Nd1 N5 C22 -5.1(4) . . . . ?
O5 Nd1 N5 C21 7.8(5) . . . . ?
O6 Nd1 N5 C21 -39.4(6) . . . . ?
O3 Nd1 N5 C21 155.8(5) . . . . ?
O1 Nd1 N5 C21 -70.3(5) . . . . ?
O2 Nd1 N5 C21 -125.5(5) . . . . ?
O7 Nd1 N5 C21 94.8(5) . . . . ?
O4 Nd1 N5 C21 64.3(6) . . . . ?
N6 Nd1 N5 C21 -177.6(6) . . . . ?
O5 Nd1 N6 C23 10.0(5) . . . . ?
O6 Nd1 N6 C23 -129.1(4) . . . . ?
O3 Nd1 N6 C23 160.7(5) . . . . ?
O1 Nd1 N6 C23 -56.3(4) . . . . ?
O2 Nd1 N6 C23 -123.0(5) . . . . ?
O7 Nd1 N6 C23 71.9(4) . . . . ?
O4 Nd1 N6 C23 119.3(4) . . . . ?
N5 Nd1 N6 C23 2.0(4) . . . . ?
O5 Nd1 N6 C24 -171.8(4) . . . . ?
O6 Nd1 N6 C24 49.1(6) . . . . ?
O3 Nd1 N6 C24 -21.1(5) . . . . ?
O1 Nd1 N6 C24 121.9(5) . . . . ?
O2 Nd1 N6 C24 55.2(5) . . . . ?
O7 Nd1 N6 C24 -109.9(5) . . . . ?
O4 Nd1 N6 C24 -62.5(5) . . . . ?
N5 Nd1 N6 C24 -179.8(5) . . . . ?
N4 Ru1 N7 C43 -170(3) . . . . ?
N1 Ru1 N7 C43 20(3) . . . . ?
N2 Ru1 N7 C43 98(3) . . . . ?
N8 Ru1 N7 C43 -77(3) . . . . ?
N3 Ru1 N7 C43 -161(3) . . . . ?
N4 Ru1 N8 C42 131.0(19) . . . . ?
N1 Ru1 N8 C42 -132.4(19) . . . . ?
N2 Ru1 N8 C42 -104(2) . . . . ?
N7 Ru1 N8 C42 -45.4(19) . . . . ?
N3 Ru1 N8 C42 51.7(19) . . . . ?
C5 N2 C1 C2 2.2(9) . . . . ?
Ru1 N2 C1 C2 -174.3(5) . . . . ?
N2 C1 C2 C3 -0.4(10) . . . . ?
C1 C2 C3 C4 -1.3(9) . . . . ?
C1 C2 C3 C11 178.1(6) . . . . ?
C2 C3 C4 C5 1.2(9) . . . . ?
C11 C3 C4 C5 -178.2(6) . . . . ?
C1 N2 C5 C4 -2.2(8) . . . . ?
Ru1 N2 C5 C4 174.5(4) . . . . ?
C1 N2 C5 C6 175.7(5) . . . . ?
Ru1 N2 C5 C6 -7.5(6) . . . . ?
C3 C4 C5 N2 0.6(9) . . . . ?
C3 C4 C5 C6 -177.1(6) . . . . ?
C10 N1 C6 C7 4.2(8) . . . . ?
Ru1 N1 C6 C7 -170.4(4) . . . . ?
C10 N1 C6 C5 -174.3(5) . . . . ?
Ru1 N1 C6 C5 11.1(6) . . . . ?
N2 C5 C6 N1 -2.3(7) . . . . ?
C4 C5 C6 N1 175.5(5) . . . . ?
N2 C5 C6 C7 179.3(5) . . . . ?
C4 C5 C6 C7 -2.9(10) . . . . ?
N1 C6 C7 C8 -0.9(9) . . . . ?
C5 C6 C7 C8 177.5(6) . . . . ?
C6 C7 C8 C9 -2.9(9) . . . . ?
C6 C7 C8 C15 175.3(5) . . . . ?
C7 C8 C9 C10 3.6(9) . . . . ?
C15 C8 C9 C10 -174.7(6) . . . . ?
C6 N1 C10 C9 -3.6(9) . . . . ?
Ru1 N1 C10 C9 170.4(5) . . . . ?
C8 C9 C10 N1 -0.3(10) . . . . ?
C4 C3 C11 C14 49.8(9) . . . . ?
C2 C3 C11 C14 -129.7(7) . . . . ?
C4 C3 C11 C12 170.9(8) . . . . ?
C2 C3 C11 C12 -8.5(10) . . . . ?
C4 C3 C11 C13 -69.2(9) . . . . ?
C2 C3 C11 C13 111.4(8) . . . . ?
C9 C8 C15 C16 -132.1(7) . . . . ?
C7 C8 C15 C16 49.7(8) . . . . ?
C9 C8 C15 C18 -10.2(9) . . . . ?
C7 C8 C15 C18 171.7(7) . . . . ?
C9 C8 C15 C17 111.0(8) . . . . ?
C7 C8 C15 C17 -67.2(8) . . . . ?
C22 N3 C19 C20 -0.8(9) . . . . ?
Ru1 N3 C19 C20 172.1(5) . . . . ?
N3 C19 C20 C21 2.5(11) . . . . ?
C22 N5 C21 C20 1.2(10) . . . . ?
Nd1 N5 C21 C20 173.9(5) . . . . ?
C19 C20 C21 N5 -2.7(11) . . . . ?
C21 N5 C22 N3 0.7(10) . . . . ?
Nd1 N5 C22 N3 -172.2(5) . . . . ?
C21 N5 C22 C23 -179.3(6) . . . . ?
Nd1 N5 C22 C23 7.7(7) . . . . ?
C19 N3 C22 N5 -0.9(9) . . . . ?
Ru1 N3 C22 N5 -174.8(5) . . . . ?
C19 N3 C22 C23 179.2(5) . . . . ?
Ru1 N3 C22 C23 5.3(7) . . . . ?
C24 N6 C23 N4 0.0(9) . . . . ?
Nd1 N6 C23 N4 178.2(4) . . . . ?
C24 N6 C23 C22 -177.5(5) . . . . ?
Nd1 N6 C23 C22 0.8(7) . . . . ?
C26 N4 C23 N6 1.3(9) . . . . ?
Ru1 N4 C23 N6 -177.7(5) . . . . ?
C26 N4 C23 C22 178.9(5) . . . . ?
Ru1 N4 C23 C22 -0.1(6) . . . . ?
N5 C22 C23 N6 -5.7(9) . . . . ?
N3 C22 C23 N6 174.3(5) . . . . ?
N5 C22 C23 N4 176.6(5) . . . . ?
N3 C22 C23 N4 -3.5(8) . . . . ?
C23 N6 C24 C25 -1.2(9) . . . . ?
Nd1 N6 C24 C25 -179.4(5) . . . . ?
N6 C24 C25 C26 1.1(10) . . . . ?
C23 N4 C26 C25 -1.4(9) . . . . ?
Ru1 N4 C26 C25 177.5(5) . . . . ?
C24 C25 C26 N4 0.2(10) . . . . ?
Nd1 O1 C28 C29 -14.9(15) . . . . ?
Nd1 O1 C28 C27 161.0(7) . . . . ?
F3 C27 C28 O1 43.7(13) . . . . ?
F2 C27 C28 O1 165.9(10) . . . . ?
F1 C27 C28 O1 -72.6(11) . . . . ?
F3 C27 C28 C29 -140.1(10) . . . . ?
F2 C27 C28 C29 -17.8(15) . . . . ?
F1 C27 C28 C29 103.7(11) . . . . ?
O1 C28 C29 C30 2.8(16) . . . . ?
C27 C28 C29 C30 -172.8(9) . . . . ?
Nd1 O2 C30 C29 3.1(14) . . . . ?
Nd1 O2 C30 C31 -173.6(4) . . . . ?
C28 C29 C30 O2 3.0(15) . . . . ?
C28 C29 C30 C31 179.6(8) . . . . ?
O2 C30 C31 F4 -23.8(9) . . . . ?
C29 C30 C31 F4 159.2(8) . . . . ?
O2 C30 C31 F5' -179.6(8) . . . . ?
C29 C30 C31 F5' 3.4(10) . . . . ?
O2 C30 C31 F6' 57.3(10) . . . . ?
C29 C30 C31 F6' -119.7(9) . . . . ?
O2 C30 C31 F5 -148.4(7) . . . . ?
C29 C30 C31 F5 34.5(10) . . . . ?
O2 C30 C31 F6 95.1(8) . . . . ?
C29 C30 C31 F6 -81.9(9) . . . . ?
O2 C30 C31 F4' -60.5(9) . . . . ?
C29 C30 C31 F4' 122.4(9) . . . . ?
Nd1 O4 C33 C34 -22.2(11) . . . . ?
Nd1 O4 C33 C32 162.1(4) . . . . ?
F10 C32 C33 O4 -159.1(7) . . . . ?
F11 C32 C33 O4 -37.5(8) . . . . ?
F12' C32 C33 O4 51.3(8) . . . . ?
F10' C32 C33 O4 173.9(7) . . . . ?
F12 C32 C33 O4 81.7(8) . . . . ?
F11' C32 C33 O4 -66.5(8) . . . . ?
F10 C32 C33 C34 24.7(8) . . . . ?
F11 C32 C33 C34 146.4(7) . . . . ?
F12' C32 C33 C34 -124.8(8) . . . . ?
F10' C32 C33 C34 -2.2(9) . . . . ?
F12 C32 C33 C34 -94.5(8) . . . . ?
F11' C32 C33 C34 117.3(8) . . . . ?
O4 C33 C34 C35 -4.3(12) . . . . ?
C32 C33 C34 C35 171.3(6) . . . . ?
Nd1 O3 C35 C34 25.5(12) . . . . ?
Nd1 O3 C35 C36 -157.2(5) . . . . ?
C33 C34 C35 O3 3.9(12) . . . . ?
C33 C34 C35 C36 -173.2(7) . . . . ?
O3 C35 C36 F9 40.2(9) . . . . ?
C34 C35 C36 F9 -142.3(7) . . . . ?
O3 C35 C36 F7 -78.8(8) . . . . ?
C34 C35 C36 F7 98.8(8) . . . . ?
O3 C35 C36 F8 161.1(6) . . . . ?
C34 C35 C36 F8 -21.3(10) . . . . ?
Nd1 O5 C38 C39 -0.4(12) . . . . ?
Nd1 O5 C38 C37' 171.2(5) . . . . ?
Nd1 O5 C38 C37 -178.2(4) . . . . ?
F13' C37' C38 O5 161.6(7) . . . . ?
F14' C37' C38 O5 -79.2(8) . . . . ?
F15' C37' C38 O5 39.2(9) . . . . ?
F13' C37' C38 C39 -25.8(10) . . . . ?
F14' C37' C38 C39 93.5(8) . . . . ?
F15' C37' C38 C39 -148.2(8) . . . . ?
F13' C37' C38 C37 71(3) . . . . ?
F14' C37' C38 C37 -170(3) . . . . ?
F15' C37' C38 C37 -51(3) . . . . ?
F15 C37 C38 O5 93.8(7) . . . . ?
F13 C37 C38 O5 -146.7(6) . . . . ?
F14 C37 C38 O5 -25.4(8) . . . . ?
F15 C37 C38 C39 -84.3(8) . . . . ?
F13 C37 C38 C39 35.3(9) . . . . ?
F14 C37 C38 C39 156.5(7) . . . . ?
F15 C37 C38 C37' -173(3) . . . . ?
F13 C37 C38 C37' -53(3) . . . . ?
F14 C37 C38 C37' 68(3) . . . . ?
O5 C38 C39 C40 0.2(14) . . . . ?
C37' C38 C39 C40 -171.0(8) . . . . ?
C37 C38 C39 C40 177.9(7) . . . . ?
Nd1 O6 C40 C39 -4.3(13) . . . . ?
Nd1 O6 C40 C41 171.7(4) . . . . ?
C38 C39 C40 O6 2.2(14) . . . . ?
C38 C39 C40 C41 -173.6(7) . . . . ?
O6 C40 C41 F17 53.2(8) . . . . ?
C39 C40 C41 F17 -130.4(7) . . . . ?
O6 C40 C41 F18' -92.8(11) . . . . ?
C39 C40 C41 F18' 83.5(11) . . . . ?
O6 C40 C41 F16 176.0(7) . . . . ?
C39 C40 C41 F16 -7.6(9) . . . . ?
O6 C40 C41 F17' 29.5(10) . . . . ?
C39 C40 C41 F17' -154.1(10) . . . . ?
O6 C40 C41 F16' 146.6(10) . . . . ?
C39 C40 C41 F16' -37.0(11) . . . . ?
O6 C40 C41 F18 -65.2(8) . . . . ?
C39 C40 C41 F18 111.2(8) . . . . ?
Ru1 N8 C42 S2 -146(48) . . . . ?
Ru1 N7 C43 S1 171(100) . . . . ?
